data_7209376
loop_
_publ_author_name
'Puselj, M.'
'Ban, Z.'

_publ_section_title
;
 Ternaere Gamma-Messing-Phasen in den Systemen Calcium-M (IB, IIB)-Hg
;
_journal_name_full
;
Zeitschrift fuer Naturforschung, Teil B. Anorganische Chemie, Organische
 Chemie (33,1978-41,1986)
;
_journal_page_first 1594
_journal_page_last 1595
_journal_volume 35
_journal_year 1980
_chemical_formula_sum 'Ag9 Ca8 Hg9'
_space_group_IT_number 215
_symmetry_space_group_name_Hall 'P -4 2 3'
_symmetry_space_group_name_H-M 'P -4 3 m'
_cell_angle_alpha 90
_cell_angle_beta 90
_cell_angle_gamma 90
_cell_formula_units_Z 2
_cell_length_a 11.14
_cell_length_b 11.14
_cell_length_c 11.14
_cell_volume 1382.470
_citation_journal_id_ASTM ZNBAD2
_cod_data_source_file silver3-x_301.cif
_cod_data_source_block Ag9Ca8Hg9
_cod_original_cell_volume 1382.47
_cod_database_code 7209376

loop_
_symmetry_equiv_pos_as_xyz
x,y,z
y,-x,-z
-x,-y,z
-y,x,-z
x,-y,-z
-y,-x,z
-x,y,-z
y,x,z
z,x,y
x,-z,-y
-z,-x,y
-x,z,-y
z,-x,-y
-x,-z,y
-z,x,-y
x,z,y
y,z,x
y,-z,-x
-z,-y,x
-y,z,-x
z,y,x
-y,-z,x
-z,y,-x
z,-y,-x

loop_
_atom_site_label
_atom_site_type_symbol
_atom_site_fract_x
_atom_site_fract_y
_atom_site_fract_z
_atom_site_occupancy
_atom_site_U_iso_or_equiv
Hg5 Hg 0.6 0.6 0.6 0.5 0.0
Hg1 Hg 0.36 0 0 0.5 0.0
Ag5 Ag 0.6 0.6 0.6 0.5 0.0
Ag2 Ag 0.86 0.5 0.5 0.5 0.0
Hg3 Hg 0.83 0.83 0.83 0.5 0.0
Ag4 Ag 0.32 0.32 0.32 0.5 0.0
Ag1 Ag 0.36 0 0 0.5 0.0
Hg6 Hg 0.31 0.31 0.03 0.5 0.0
Hg4 Hg 0.32 0.32 0.32 0.5 0.0
Ca1 Ca 0.11 0.11 0.11 1 0.0
Ag6 Ag 0.31 0.31 0.03 0.5 0.0
Hg2 Hg 0.86 0.5 0.5 0.5 0.0
Ca2 Ca 0.81 0.81 0.55 1 0.0
Ag3 Ag 0.83 0.83 0.83 0.5 0.0
